data_7235606
loop_
_publ_author_name
'Sarmah, Barnali'
'Baishya, Gakul'
'Baruah, Rajani K.'

_publ_section_title
;
 First example of a Prins--Ritter reaction on terpenoids: a
 diastereoselective route to novel 4-amido-octahydro-2H-chromenes
;
_journal_issue 43
_journal_name_full 'RSC Advances'
_journal_page_first 22387
_journal_paper_doi 10.1039/c4ra02124j
_journal_volume 4
_journal_year 2014
_chemical_formula_moiety 'C20 H29 N O3 '
_chemical_formula_sum 'C20 H29 N O3'
_chemical_formula_weight 331.45
_space_group_IT_number 19
_space_group_name_Hall 'P 2ac 2ab'
_space_group_name_H-M_alt 'P 21 21 21'
_symmetry_cell_setting orthorhombic
_symmetry_Int_Tables_number 19
_symmetry_space_group_name_Hall 'P 2ac 2ab'
_symmetry_space_group_name_H-M 'P 21 21 21'
_cell_angle_alpha 90.0000
_cell_angle_beta 90.0000
_cell_angle_gamma 90.0000
_cell_formula_units_Z 4
_cell_length_a 9.596(4)
_cell_length_b 11.669(5)
_cell_length_c 17.743(8)
_cell_measurement_reflns_used 4026
_cell_measurement_temperature 293.1
_cell_measurement_theta_max 29.7
_cell_measurement_theta_min 2.1
_cell_volume 1986.8(15)
_computing_cell_refinement CrystalClear
_computing_data_collection CrystalClear
_computing_data_reduction CrystalStructure
_computing_publication_material 'CrystalStructure 3.8'
_computing_structure_refinement CRYSTALS
_computing_structure_solution SIR92
_diffrn_detector_area_resol_mean 29.26
_diffrn_measured_fraction_theta_full 0.909
_diffrn_measured_fraction_theta_max 0.909
_diffrn_measurement_device_type 'Rigaku Saturn'
_diffrn_measurement_method \w
_diffrn_radiation_type 'Mo K\a'
_diffrn_radiation_wavelength 0.71075
_diffrn_reflns_av_R_equivalents 0.052
_diffrn_reflns_limit_h_max 8
_diffrn_reflns_limit_h_min -12
_diffrn_reflns_limit_k_max 16
_diffrn_reflns_limit_k_min -16
_diffrn_reflns_limit_l_max 21
_diffrn_reflns_limit_l_min -24
_diffrn_reflns_number 16332
_diffrn_reflns_theta_full 29.76
_diffrn_reflns_theta_max 29.76
_exptl_absorpt_coefficient_mu 0.073
_exptl_absorpt_correction_T_max 0.985
_exptl_absorpt_correction_T_min 0.801
_exptl_absorpt_correction_type multi-scan
_exptl_absorpt_process_details 'Jacobson, R. (1998) Private communication'
_exptl_crystal_colour colorless
_exptl_crystal_density_diffrn 1.108
_exptl_crystal_density_method 'not measured'
_exptl_crystal_description prism
_exptl_crystal_F_000 720.00
_exptl_crystal_size_max 0.20
_exptl_crystal_size_mid 0.20
_exptl_crystal_size_min 0.20
_refine_diff_density_max 1.60
_refine_diff_density_min -1.52
_refine_ls_extinction_method none
_refine_ls_goodness_of_fit_ref 3.532
_refine_ls_hydrogen_treatment mixed
_refine_ls_number_parameters 300
_refine_ls_number_reflns 11781
_refine_ls_R_factor_gt 0.0811
_refine_ls_shift/su_max 1.3448
_refine_ls_structure_factor_coef F
_refine_ls_weighting_details 'w = 1.0'
_refine_ls_weighting_scheme unit
_refine_ls_wR_factor_ref 0.0914
_reflns_number_gt 11595
_reflns_number_total 4974
_reflns_threshold_expression F^2^>2.0\s(F^2^)
_cod_data_source_file c4ra02124j1.cif
_cod_data_source_block '____GOKUL-3(3)'
_cod_original_formula_sum 'C20 H29 N O3 '
_cod_database_code 7235606

loop_
_symmetry_equiv_pos_site_id
_symmetry_equiv_pos_as_xyz
1 +X,+Y,+Z
2 1/2+X,1/2-Y,-Z
3 -X,1/2+Y,1/2-Z
4 1/2-X,-Y,1/2+Z

loop_
_atom_site_label
_atom_site_type_symbol
_atom_site_fract_x
_atom_site_fract_y
_atom_site_fract_z
_atom_site_U_iso_or_equiv
_atom_site_adp_type
_atom_site_occupancy
_atom_site_symmetry_multiplicity
_atom_site_calc_flag
_atom_site_refinement_flags
O(1) O 0.4445(2) -0.1205(2) 0.56237(12) 0.0521(6) Uani 1.00 1 d .
O(2) O 0.4220(2) 0.2392(2) 0.50088(15) 0.0647(7) Uani 1.00 1 d .
O(4) O 0.5836(3) -0.3036(3) 0.23789(18) 0.1139(13) Uani 1.00 1 d .
N(1) N 0.2048(2) 0.1804(2) 0.53100(18) 0.0505(8) Uani 1.00 1 d .
C(1) C 0.3393(3) 0.0528(3) 0.61805(19) 0.0477(10) Uani 1.00 1 d .
C(5) C 0.2910(3) -0.0052(3) 0.4843(2) 0.0523(10) Uani 1.00 1 d .
C(6) C 0.2339(3) 0.0590(2) 0.5523(2) 0.0497(9) Uani 1.00 1 d .
C(7) C 0.2966(3) 0.2561(3) 0.5065(2) 0.0547(10) Uani 1.00 1 d .
C(8) C 0.3872(3) -0.0706(2) 0.63009(19) 0.0499(10) Uani 1.00 1 d .
C(9) C 0.3433(3) -0.1263(3) 0.5041(2) 0.0540(10) Uani 1.00 1 d .
C(10) C 0.5008(4) -0.0767(3) 0.6894(2) 0.0576(11) Uani 1.00 1 d .
C(12) C 0.3330(4) -0.2575(3) 0.3911(2) 0.0635(12) Uani 1.00 1 d .
C(13) C 0.0883(4) 0.0116(3) 0.5715(2) 0.0732(14) Uani 1.00 1 d .
C(14) C 0.5402(4) -0.1505(3) 0.4126(2) 0.0668(13) Uani 1.00 1 d .
C(15) C 0.2352(3) 0.3708(3) 0.4806(2) 0.0802(14) Uani 1.00 1 d .
C(16) C 0.4070(3) -0.1817(2) 0.43528(19) 0.0529(10) Uani 1.00 1 d .
C(17) C 0.4550(4) -0.0252(4) 0.7644(2) 0.0696(14) Uani 1.00 1 d .
C(18) C 0.2934(4) 0.1054(3) 0.6917(2) 0.0658(13) Uani 1.00 1 d .
C(19) C 0.5954(5) -0.1938(4) 0.3469(2) 0.0776(15) Uani 1.00 1 d .
C(20) C 0.3858(4) -0.2995(3) 0.3245(2) 0.0688(13) Uani 1.00 1 d .
C(21) C 0.5174(5) -0.2672(3) 0.3025(2) 0.0721(14) Uani 1.00 1 d .
C(22) C 0.4072(5) 0.0971(3) 0.7510(2) 0.0726(14) Uani 1.00 1 d .
C(23) C 0.5680(4) -0.0352(4) 0.8239(2) 0.1009(18) Uani 1.00 1 d .
C(24) C 0.5127(6) -0.3809(5) 0.1914(2) 0.153(2) Uani 1.00 1 d .
H(1) H 0.408(2) 0.0895(18) 0.6012(11) 0.005(5) Uiso 1.00 1 c .
H(2) H 0.362(2) 0.031(2) 0.4680(15) 0.035(8) Uiso 1.00 1 c .
H(3) H 0.315(3) -0.124(2) 0.6482(16) 0.058(9) Uiso 1.00 1 c .
H(4) H 0.678(3) -0.167(2) 0.3338(17) 0.050(10) Uiso 1.00 1 c .
H(5) H 0.488(4) 0.145(3) 0.731(2) 0.100(16) Uiso 1.00 1 c .
H(6) H 0.0717 0.0230 0.6237 0.088 Uiso 1.00 1 c R
H(7) H 0.598(3) -0.109(3) 0.4412(18) 0.069(12) Uiso 1.00 1 c .
H(8) H 0.213(2) 0.061(2) 0.7120(15) 0.037(8) Uiso 1.00 1 c .
H(10) H 0.0183 0.0497 0.5431 0.088 Uiso 1.00 1 c R
H(11) H 0.2327 0.4207 0.5229 0.097 Uiso 1.00 1 c R
H(12) H 0.1434 0.3604 0.4618 0.096 Uiso 1.00 1 c R
H(13) H 0.2921 0.4033 0.4424 0.096 Uiso 1.00 1 c R
H(14) H 0.5625 -0.1064 0.8497 0.121 Uiso 1.00 1 c R
H(15) H 0.5577 0.0257 0.8591 0.121 Uiso 1.00 1 c R
H(16) H 0.6558 -0.0290 0.7996 0.121 Uiso 1.00 1 c R
H(17) H 0.5291 -0.4578 0.2066 0.184 Uiso 1.00 1 c R
H(18) H 0.5403 -0.3714 0.1404 0.184 Uiso 1.00 1 c R
H(19) H 0.4162 -0.3639 0.1962 0.184 Uiso 1.00 1 c R
H(20) H 0.383(3) 0.142(2) 0.7973(16) 0.054(9) Uiso 1.00 1 c .
H(21) H 0.266(2) 0.199(2) 0.6792(14) 0.041(8) Uiso 1.00 1 c .
H(22) H 0.218(3) -0.003(2) 0.4368(17) 0.065(10) Uiso 1.00 1 c .
H(23) H 0.125(2) 0.198(2) 0.5263(15) 0.035(8) Uiso 1.00 1 c .
H(24) H 0.235(3) -0.288(4) 0.410(2) 0.117(16) Uiso 1.00 1 c .
H(25) H 0.320(4) -0.357(3) 0.296(2) 0.109(16) Uiso 1.00 1 c .
H(26) H 0.600(3) -0.039(3) 0.6670(19) 0.082(12) Uiso 1.00 1 c .
H(27) H 0.264(2) -0.166(2) 0.5163(15) 0.042(8) Uiso 1.00 1 c .
H(28) H 0.539(3) -0.149(2) 0.6960(16) 0.055(10) Uiso 1.00 1 c .
H(29) H 0.371(3) -0.063(3) 0.7771(19) 0.067(12) Uiso 1.00 1 c .
H(31) H 0.096(3) -0.048(2) 0.5845(18) -0.006(11) Uiso 1.00 1 c .

loop_
_atom_site_aniso_label
_atom_site_aniso_U_11
_atom_site_aniso_U_22
_atom_site_aniso_U_33
_atom_site_aniso_U_12
_atom_site_aniso_U_13
_atom_site_aniso_U_23
O(1) 0.0575(14) 0.0527(13) 0.0461(12) 0.0153(12) -0.0064(11) -0.0016(11)
O(2) 0.0317(11) 0.0604(15) 0.1020(19) 0.0028(11) 0.0056(12) 0.0284(14)
O(4) 0.146(3) 0.115(2) 0.081(2) 0.034(2) 0.011(2) -0.026(2)
N(1) 0.0305(15) 0.0417(15) 0.079(2) 0.0039(13) 0.0014(14) 0.0199(14)
C(1) 0.0412(19) 0.052(2) 0.0505(19) 0.0010(16) 0.0073(16) 0.0063(16)
C(5) 0.044(2) 0.056(2) 0.057(2) 0.0035(18) 0.0029(18) 0.0088(18)
C(6) 0.0412(19) 0.0425(18) 0.065(2) 0.0027(15) 0.0061(16) 0.0164(17)
C(7) 0.0438(18) 0.0444(18) 0.076(2) 0.0010(17) -0.0062(18) 0.0149(17)
C(8) 0.054(2) 0.0404(18) 0.055(2) -0.0033(17) 0.0014(17) 0.0071(16)
C(9) 0.055(2) 0.0455(19) 0.061(2) -0.0019(18) 0.0066(19) 0.0004(18)
C(10) 0.066(2) 0.055(2) 0.052(2) 0.025(2) -0.0025(19) 0.0055(18)
C(12) 0.065(2) 0.064(2) 0.061(2) 0.009(2) -0.020(2) -0.002(2)
C(13) 0.050(2) 0.057(2) 0.113(3) -0.002(2) 0.007(2) 0.042(2)
C(14) 0.072(2) 0.051(2) 0.077(2) -0.001(2) 0.009(2) -0.004(2)
C(15) 0.045(2) 0.061(2) 0.135(3) 0.0011(19) -0.007(2) 0.039(2)
C(16) 0.061(2) 0.0451(18) 0.0524(19) 0.0129(18) -0.0045(17) 0.0043(16)
C(17) 0.069(2) 0.078(3) 0.062(2) 0.007(2) -0.003(2) -0.002(2)
C(18) 0.073(2) 0.068(2) 0.056(2) 0.021(2) 0.020(2) 0.003(2)
C(19) 0.077(3) 0.060(2) 0.096(3) 0.002(2) 0.018(2) 0.007(2)
C(20) 0.082(3) 0.068(2) 0.056(2) 0.019(2) -0.016(2) -0.010(2)
C(21) 0.096(3) 0.066(2) 0.054(2) 0.030(2) 0.001(2) -0.001(2)
C(22) 0.090(3) 0.068(2) 0.060(2) 0.018(2) -0.002(2) -0.019(2)
C(23) 0.113(3) 0.123(4) 0.066(2) 0.021(3) -0.021(2) -0.009(2)
C(24) 0.175(5) 0.191(7) 0.094(4) 0.065(5) -0.007(4) -0.058(4)

loop_
_atom_type_symbol
_atom_type_description
_atom_type_scat_dispersion_real
_atom_type_scat_dispersion_imag
_atom_type_scat_source
C C 0.003 0.002
;
International Tables for Crystallography
(1992, Vol. C, Tables 4.2.6.8 and 6.1.1.4)
;
H H 0.000 0.000
;
International Tables for Crystallography
(1992, Vol. C, Table 6.1.1.4)
;
N N 0.006 0.003
;
International Tables for Crystallography
(1992, Vol. C, Tables 4.2.6.8 and 6.1.1.4)
;
O O 0.011 0.006
;
International Tables for Crystallography
(1992, Vol. C, Tables 4.2.6.8 and 6.1.1.4)
;

loop_
_geom_angle_atom_site_label_1
_geom_angle_atom_site_label_2
_geom_angle_atom_site_label_3
_geom_angle
_geom_angle_publ_flag
C(8) O(1) C(9) 111.4(2) yes
C(21) O(4) C(24) 117.7(3) yes
C(6) N(1) C(7) 126.4(2) yes
C(6) C(1) C(8) 110.3(2) yes
C(6) C(1) C(18) 116.3(2) yes
C(8) C(1) C(18) 110.5(2) yes
C(6) C(5) C(9) 112.8(2) yes
N(1) C(6) C(1) 111.0(2) yes
N(1) C(6) C(5) 109.4(2) yes
N(1) C(6) C(13) 103.1(2) yes
C(1) C(6) C(5) 109.8(2) yes
C(1) C(6) C(13) 114.2(3) yes
C(5) C(6) C(13) 108.9(3) yes
O(2) C(7) N(1) 125.1(3) yes
O(2) C(7) C(15) 119.6(3) yes
N(1) C(7) C(15) 115.2(2) yes
O(1) C(8) C(1) 112.2(2) yes
O(1) C(8) C(10) 106.6(2) yes
C(1) C(8) C(10) 111.0(2) yes
O(1) C(9) C(5) 110.3(2) yes
O(1) C(9) C(16) 109.4(2) yes
C(5) C(9) C(16) 109.8(2) yes
C(8) C(10) C(17) 112.3(3) yes
C(16) C(12) C(20) 121.8(3) yes
C(16) C(14) C(19) 120.2(3) yes
C(9) C(16) C(12) 121.7(3) yes
C(9) C(16) C(14) 119.6(3) yes
C(12) C(16) C(14) 118.5(3) yes
C(10) C(17) C(22) 108.8(3) yes
C(10) C(17) C(23) 111.8(3) yes
C(22) C(17) C(23) 113.4(3) yes
C(1) C(18) C(22) 111.3(3) yes
C(14) C(19) C(21) 120.1(4) yes
C(12) C(20) C(21) 119.0(3) yes
O(4) C(21) C(19) 114.6(4) yes
O(4) C(21) C(20) 125.2(3) yes
C(19) C(21) C(20) 120.2(3) yes
C(17) C(22) C(18) 112.7(3) yes
C(6) N(1) H(23) 117(2) no
C(7) N(1) H(23) 116(2) no
C(6) C(1) H(1) 102.7(14) no
C(8) C(1) H(1) 107.2(14) no
C(18) C(1) H(1) 109.2(14) no
C(6) C(5) H(2) 108.1(19) no
C(6) C(5) H(22) 111.5(16) no
C(9) C(5) H(2) 105.8(19) no
C(9) C(5) H(22) 114.1(17) no
H(2) C(5) H(22) 104(2) no
O(1) C(8) H(3) 106.7(18) no
C(1) C(8) H(3) 115.3(18) no
C(10) C(8) H(3) 104.4(17) no
O(1) C(9) H(27) 114.8(17) no
C(5) C(9) H(27) 104.5(18) no
C(16) C(9) H(27) 107.9(17) no
C(8) C(10) H(26) 110.0(17) no
C(8) C(10) H(28) 114.5(19) no
C(17) C(10) H(26) 113.5(18) no
C(17) C(10) H(28) 111.3(18) no
H(26) C(10) H(28) 94(2) no
C(16) C(12) H(24) 120(2) no
C(20) C(12) H(24) 118(2) no
C(6) C(13) H(6) 108.5 no
C(6) C(13) H(10) 110.9 no
C(6) C(13) H(31) 109(2) no
H(6) C(13) H(10) 109.5 no
H(6) C(13) H(31) 80.9 no
H(10) C(13) H(31) 132.6 no
C(16) C(14) H(7) 123(2) no
C(19) C(14) H(7) 116(2) no
C(7) C(15) H(11) 107.9 no
C(7) C(15) H(12) 110.5 no
C(7) C(15) H(13) 109.9 no
H(11) C(15) H(12) 109.5 no
H(11) C(15) H(13) 109.5 no
H(12) C(15) H(13) 109.5 no
C(10) C(17) H(29) 105(2) no
C(22) C(17) H(29) 103(2) no
C(23) C(17) H(29) 114(2) no
C(1) C(18) H(8) 109.3(16) no
C(1) C(18) H(21) 106.7(13) no
C(22) C(18) H(8) 105.9(16) no
C(22) C(18) H(21) 111.1(13) no
H(8) C(18) H(21) 113(2) no
C(14) C(19) H(4) 116(2) no
C(21) C(19) H(4) 124(2) no
C(12) C(20) H(25) 115(2) no
C(21) C(20) H(25) 126(2) no
C(17) C(22) H(5) 110(2) no
C(17) C(22) H(20) 115.6(17) no
C(18) C(22) H(5) 106(2) no
C(18) C(22) H(20) 111.5(17) no
H(5) C(22) H(20) 100(2) no
C(17) C(23) H(14) 111.2 no
C(17) C(23) H(15) 109.0 no
C(17) C(23) H(16) 108.2 no
H(14) C(23) H(15) 109.5 no
H(14) C(23) H(16) 109.5 no
H(15) C(23) H(16) 109.5 no
O(4) C(24) H(17) 111.2 no
O(4) C(24) H(18) 110.5 no
O(4) C(24) H(19) 106.7 no
H(17) C(24) H(18) 109.5 no
H(17) C(24) H(19) 109.5 no
H(18) C(24) H(19) 109.5 no

loop_
_geom_bond_atom_site_label_1
_geom_bond_atom_site_label_2
_geom_bond_distance
_geom_bond_publ_flag
O(1) C(8) 1.444(4) yes
O(1) C(9) 1.419(4) yes
O(2) C(7) 1.223(3) yes
O(4) C(21) 1.377(5) yes
O(4) C(24) 1.399(6) yes
N(1) C(6) 1.492(4) yes
N(1) C(7) 1.321(4) yes
C(1) C(6) 1.546(4) yes
C(1) C(8) 1.526(4) yes
C(1) C(18) 1.510(5) yes
C(5) C(6) 1.523(5) yes
C(5) C(9) 1.540(5) yes
C(6) C(13) 1.540(5) yes
C(7) C(15) 1.534(5) yes
C(8) C(10) 1.517(5) yes
C(9) C(16) 1.512(4) yes
C(10) C(17) 1.524(5) yes
C(12) C(16) 1.379(5) yes
C(12) C(20) 1.376(5) yes
C(14) C(16) 1.388(5) yes
C(14) C(19) 1.376(6) yes
C(17) C(22) 1.517(6) yes
C(17) C(23) 1.519(6) yes
C(18) C(22) 1.519(6) yes
C(19) C(21) 1.385(6) yes
C(20) C(21) 1.374(6) yes
N(1) H(23) 0.80(2) no
C(1) H(1) 0.84(2) no
C(5) H(2) 0.85(2) no
C(5) H(22) 1.10(3) no
C(8) H(3) 0.98(3) no
C(9) H(27) 0.92(2) no
C(10) H(26) 1.12(3) no
C(10) H(28) 0.93(3) no
C(12) H(24) 1.06(3) no
C(13) H(6) 0.950 no
C(13) H(10) 0.950 no
C(13) H(31) 0.74(3) no
C(14) H(7) 0.90(3) no
C(15) H(11) 0.950 no
C(15) H(12) 0.950 no
C(15) H(13) 0.950 no
C(17) H(29) 0.95(3) no
C(18) H(8) 0.99(2) no
C(18) H(21) 1.15(3) no
C(19) H(4) 0.89(3) no
C(20) H(25) 1.05(4) no
C(22) H(5) 1.02(4) no
C(22) H(20) 1.00(3) no
C(23) H(14) 0.950 no
C(23) H(15) 0.950 no
C(23) H(16) 0.950 no
C(24) H(17) 0.950 no
C(24) H(18) 0.950 no
C(24) H(19) 0.950 no

loop_
_geom_contact_atom_site_label_1
_geom_contact_atom_site_label_2
_geom_contact_distance
_geom_contact_site_symmetry_2
O(1) C(1) 2.466(4) .
O(1) C(5) 2.429(4) .
O(1) C(6) 2.916(3) .
O(1) C(10) 2.374(4) .
O(1) C(12) 3.597(4) .
O(1) C(14) 2.833(4) .
O(1) C(16) 2.393(4) .
O(2) N(1) 2.259(3) .
O(2) N(1) 2.926(3) 2_556
O(2) C(1) 3.113(4) .
O(2) C(5) 3.131(4) .
O(2) C(6) 2.919(4) .
O(2) C(7) 3.597(3) 2_556
O(2) C(13) 3.556(4) 2_556
O(2) C(15) 2.388(4) .
O(2) C(15) 3.284(3) 2_556
O(4) C(19) 2.323(5) .
O(4) C(20) 2.442(5) .
N(1) O(2) 2.259(3) .
N(1) O(2) 2.926(3) 2_456
N(1) C(1) 2.504(4) .
N(1) C(5) 2.462(4) .
N(1) C(13) 2.376(5) .
N(1) C(15) 2.413(4) .
N(1) C(18) 3.102(4) .
C(1) O(1) 2.466(4) .
C(1) O(2) 3.113(4) .
C(1) N(1) 2.504(4) .
C(1) C(5) 2.511(5) .
C(1) C(7) 3.117(5) .
C(1) C(9) 2.907(5) .
C(1) C(10) 2.507(5) .
C(1) C(13) 2.592(5) .
C(1) C(17) 2.966(5) .
C(1) C(22) 2.501(5) .
C(5) O(1) 2.429(4) .
C(5) O(2) 3.131(4) .
C(5) N(1) 2.462(4) .
C(5) C(1) 2.511(5) .
C(5) C(7) 3.075(5) .
C(5) C(8) 2.851(5) .
C(5) C(12) 3.401(5) .
C(5) C(13) 2.493(5) .
C(5) C(14) 3.195(5) .
C(5) C(16) 2.498(5) .
C(6) O(1) 2.916(3) .
C(6) O(2) 2.919(4) .
C(6) C(7) 2.513(4) .
C(6) C(8) 2.521(4) .
C(6) C(9) 2.551(4) .
C(6) C(18) 2.596(5) .
C(7) O(2) 3.597(3) 2_456
C(7) C(1) 3.117(5) .
C(7) C(5) 3.075(5) .
C(7) C(6) 2.513(4) .
C(8) C(5) 2.851(5) .
C(8) C(6) 2.521(4) .
C(8) C(9) 2.365(4) .
C(8) C(13) 3.198(5) .
C(8) C(17) 2.526(5) .
C(8) C(18) 2.495(5) .
C(8) C(22) 2.909(5) .
C(9) C(1) 2.907(5) .
C(9) C(6) 2.551(4) .
C(9) C(8) 2.365(4) .
C(9) C(12) 2.526(5) .
C(9) C(13) 3.163(5) .
C(9) C(14) 2.507(5) .
C(10) O(1) 2.374(4) .
C(10) C(1) 2.507(5) .
C(10) C(18) 2.912(5) .
C(10) C(22) 2.472(6) .
C(10) C(23) 2.519(5) .
C(12) O(1) 3.597(4) .
C(12) C(5) 3.401(5) .
C(12) C(9) 2.526(5) .
C(12) C(14) 2.378(5) .
C(12) C(19) 2.739(6) .
C(12) C(21) 2.370(5) .
C(13) O(2) 3.556(4) 2_456
C(13) N(1) 2.376(5) .
C(13) C(1) 2.592(5) .
C(13) C(5) 2.493(5) .
C(13) C(8) 3.198(5) .
C(13) C(9) 3.163(5) .
C(13) C(18) 3.103(6) .
C(14) O(1) 2.833(4) .
C(14) C(5) 3.195(5) .
C(14) C(9) 2.507(5) .
C(14) C(12) 2.378(5) .
C(14) C(20) 2.768(6) .
C(14) C(21) 2.392(5) .
C(15) O(2) 2.388(4) .
C(15) O(2) 3.284(3) 2_456
C(15) N(1) 2.413(4) .
C(16) O(1) 2.393(4) .
C(16) C(5) 2.498(5) .
C(16) C(19) 2.396(6) .
C(16) C(20) 2.407(5) .
C(16) C(21) 2.770(5) .
C(17) C(1) 2.966(5) .
C(17) C(8) 2.526(5) .
C(17) C(18) 2.528(6) .
C(18) N(1) 3.102(4) .
C(18) C(6) 2.596(5) .
C(18) C(8) 2.495(5) .
C(18) C(10) 2.912(5) .
C(18) C(13) 3.103(6) .
C(18) C(17) 2.528(6) .
C(19) O(4) 2.323(5) .
C(19) C(12) 2.739(6) .
C(19) C(16) 2.396(6) .
C(19) C(20) 2.392(6) .
C(20) O(4) 2.442(5) .
C(20) C(14) 2.768(6) .
C(20) C(16) 2.407(5) .
C(20) C(19) 2.392(6) .
C(20) C(24) 2.821(6) .
C(21) C(12) 2.370(5) .
C(21) C(14) 2.392(5) .
C(21) C(16) 2.770(5) .
C(21) C(24) 2.376(6) .
C(22) C(1) 2.501(5) .
C(22) C(8) 2.909(5) .
C(22) C(10) 2.472(6) .
C(22) C(23) 2.537(6) .
C(23) C(10) 2.519(5) .
C(23) C(22) 2.537(6) .
C(24) C(20) 2.821(6) .
C(24) C(21) 2.376(6) .
O(1) H(1) 2.57(2) .
O(1) H(2) 2.56(2) .
O(1) H(3) 1.97(2) .
O(1) H(7) 2.61(3) .
O(1) H(22) 3.40(3) .
O(1) H(24) 3.02(3) 2_546
O(1) H(26) 2.56(3) .
O(1) H(27) 1.99(2) .
O(1) H(28) 2.56(2) .
O(1) H(31) 3.47(3) .
O(2) H(1) 2.50(2) .
O(2) H(2) 2.56(2) .
O(2) H(10) 2.744 2_556
O(2) H(11) 2.818 .
O(2) H(11) 3.543 2_556
O(2) H(12) 3.104 .
O(2) H(12) 2.510 2_556
O(2) H(13) 2.509 .
O(2) H(14) 3.209 3_656
O(2) H(18) 2.842 3_655
O(2) H(21) 3.53(2) .
O(2) H(23) 2.92(2) .
O(2) H(23) 2.14(2) 2_556
O(4) H(3) 3.12(2) 2_546
O(4) H(4) 2.50(3) .
O(4) H(6) 3.549 2_546
O(4) H(8) 3.37(2) 2_546
O(4) H(17) 1.954 .
O(4) H(18) 1.947 .
O(4) H(19) 1.903 .
O(4) H(25) 2.80(4) .
O(4) H(29) 3.18(3) 2_546
O(4) H(31) 3.60(3) 2_546
N(1) H(1) 2.54(2) .
N(1) H(2) 2.56(2) .
N(1) H(6) 2.777 .
N(1) H(8) 3.50(2) .
N(1) H(10) 2.361 .
N(1) H(11) 2.821 .
N(1) H(12) 2.504 .
N(1) H(13) 3.153 .
N(1) H(21) 2.70(2) .
N(1) H(22) 2.72(3) .
N(1) H(31) 3.02(3) .
C(1) H(2) 2.68(2) .
C(1) H(3) 2.14(3) .
C(1) H(5) 2.69(4) .
C(1) H(6) 2.594 .
C(1) H(8) 2.06(2) .
C(1) H(10) 3.356 .
C(1) H(12) 3.398 2_556
C(1) H(20) 3.37(3) .
C(1) H(21) 2.14(2) .
C(1) H(22) 3.48(3) .
C(1) H(23) 3.12(2) .
C(1) H(26) 2.85(3) .
C(1) H(27) 3.21(2) .
C(1) H(28) 3.34(3) .
C(1) H(29) 3.14(3) .
C(1) H(31) 2.68(3) .
C(5) H(1) 2.60(2) .
C(5) H(3) 3.23(3) .
C(5) H(6) 3.265 .
C(5) H(7) 3.28(3) .
C(5) H(10) 2.889 .
C(5) H(18) 3.154 3_655
C(5) H(23) 2.95(2) .
C(5) H(24) 3.60(4) .
C(5) H(27) 1.98(2) .
C(5) H(31) 2.63(3) .
C(6) H(1) 1.91(2) .
C(6) H(2) 1.96(2) .
C(6) H(3) 2.84(3) .
C(6) H(6) 2.050 .
C(6) H(8) 2.84(2) .
C(6) H(10) 2.078 .
C(6) H(21) 2.80(2) .
C(6) H(22) 2.18(3) .
C(6) H(23) 1.98(2) .
C(6) H(27) 2.72(2) .
C(6) H(31) 1.91(3) .
C(7) H(1) 2.78(2) .
C(7) H(2) 2.78(2) .
C(7) H(10) 3.231 2_556
C(7) H(11) 2.038 .
C(7) H(12) 2.068 .
C(7) H(13) 2.061 .
C(7) H(14) 3.304 3_656
C(7) H(18) 3.384 3_655
C(7) H(21) 3.15(2) .
C(7) H(22) 3.35(3) .
C(7) H(23) 1.81(2) .
C(7) H(23) 3.25(2) 2_556
C(8) H(1) 1.95(2) .
C(8) H(2) 3.12(2) .
C(8) H(5) 3.24(4) .
C(8) H(6) 3.221 .
C(8) H(8) 2.70(2) .
C(8) H(21) 3.47(3) .
C(8) H(26) 2.17(3) .
C(8) H(27) 2.59(2) .
C(8) H(28) 2.08(3) .
C(8) H(29) 2.61(3) .
C(8) H(31) 2.92(3) .
C(9) H(1) 3.11(2) .
C(9) H(2) 1.95(2) .
C(9) H(3) 2.57(3) .
C(9) H(7) 2.70(3) .
C(9) H(22) 2.23(3) .
C(9) H(24) 2.73(4) .
C(9) H(31) 2.92(3) .
C(10) H(1) 2.65(2) .
C(10) H(3) 2.00(2) .
C(10) H(5) 2.69(4) .
C(10) H(5) 3.54(4) 3_646
C(10) H(8) 3.22(2) .
C(10) H(14) 2.924 .
C(10) H(15) 3.284 .
C(10) H(16) 2.519 .
C(10) H(20) 3.38(3) .
C(10) H(20) 3.48(3) 3_646
C(10) H(24) 3.26(4) 2_546
C(10) H(25) 3.17(4) 2_546
C(10) H(29) 2.00(3) .
C(12) H(7) 3.21(3) .
C(12) H(20) 2.98(3) 4_554
C(12) H(22) 3.27(3) .
C(12) H(25) 2.05(4) .
C(12) H(26) 3.43(3) 2_446
C(12) H(27) 2.55(2) .
C(12) H(28) 3.40(3) 2_446
C(12) H(31) 3.42(3) 2_546
C(13) H(1) 3.24(2) .
C(13) H(2) 3.21(2) .
C(13) H(3) 3.01(3) .
C(13) H(8) 2.83(2) .
C(13) H(13) 3.021 2_456
C(13) H(21) 3.37(2) .
C(13) H(22) 2.70(3) .
C(13) H(23) 2.35(2) .
C(13) H(27) 2.85(2) .
C(14) H(2) 2.89(2) .
C(14) H(4) 1.94(3) .
C(14) H(11) 3.451 2_556
C(14) H(17) 3.157 3_655
C(14) H(18) 3.476 3_655
C(14) H(22) 3.56(3) .
C(14) H(24) 3.34(3) .
C(14) H(27) 3.23(2) .
C(14) H(27) 3.29(2) 2_546
C(14) H(31) 3.56(3) 2_546
C(15) H(1) 3.49(2) 2_456
C(15) H(7) 3.37(3) 2_456
C(15) H(10) 2.902 2_556
C(15) H(14) 3.593 3_656
C(15) H(23) 2.42(2) .
C(15) H(26) 3.52(3) 2_456
C(16) H(2) 2.59(2) .
C(16) H(4) 3.17(3) .
C(16) H(7) 2.03(3) .
C(16) H(22) 2.77(3) .
C(16) H(24) 2.12(4) .
C(16) H(25) 3.31(4) .
C(16) H(27) 1.99(2) .
C(17) H(1) 3.22(2) .
C(17) H(3) 2.71(3) .
C(17) H(5) 2.09(4) .
C(17) H(8) 2.70(2) .
C(17) H(14) 2.062 .
C(17) H(15) 2.037 .
C(17) H(16) 2.027 .
C(17) H(20) 2.15(3) .
C(17) H(21) 3.52(2) .
C(17) H(22) 3.50(3) 4_555
C(17) H(26) 2.22(3) .
C(17) H(28) 2.05(3) .
C(18) H(1) 1.95(2) .
C(18) H(3) 2.79(3) .
C(18) H(5) 2.05(4) .
C(18) H(6) 2.629 .
C(18) H(17) 3.557 2_446
C(18) H(20) 2.10(3) .
C(18) H(23) 3.52(2) .
C(18) H(26) 3.41(3) .
C(18) H(29) 2.59(3) .
C(18) H(31) 3.23(3) .
C(19) H(3) 3.00(3) 2_546
C(19) H(7) 1.94(3) .
C(19) H(17) 3.148 3_655
C(19) H(25) 3.38(4) .
C(19) H(27) 3.34(2) 2_546
C(19) H(31) 3.25(3) 2_546
C(20) H(4) 3.21(3) .
C(20) H(6) 3.290 2_546
C(20) H(8) 3.55(2) 4_554
C(20) H(17) 3.111 .
C(20) H(19) 2.415 .
C(20) H(20) 3.20(3) 4_554
C(20) H(21) 3.18(2) 4_554
C(20) H(24) 2.10(3) .
C(20) H(26) 3.34(3) 2_446
C(20) H(28) 3.40(3) 2_446
C(20) H(31) 3.13(3) 2_546
C(21) H(3) 3.25(3) 2_546
C(21) H(4) 2.02(3) .
C(21) H(6) 3.300 2_546
C(21) H(7) 3.17(3) .
C(21) H(17) 2.802 .
C(21) H(18) 3.130 .
C(21) H(19) 2.402 .
C(21) H(21) 3.58(2) 4_554
C(21) H(24) 3.32(3) .
C(21) H(25) 2.17(4) .
C(21) H(31) 3.04(3) 2_546
C(22) H(1) 2.66(2) .
C(22) H(3) 3.28(3) .
C(22) H(8) 2.03(2) .
C(22) H(14) 3.305 .
C(22) H(15) 2.542 .
C(22) H(16) 2.933 .
C(22) H(21) 2.21(2) .
C(22) H(26) 2.85(3) .
C(22) H(28) 3.29(3) .
C(22) H(28) 3.15(3) 3_656
C(22) H(29) 1.96(3) .
C(23) H(4) 3.39(3) 4_655
C(23) H(5) 2.77(4) .
C(23) H(11) 3.362 3_646
C(23) H(19) 3.561 2_546
C(23) H(20) 2.76(3) .
C(23) H(21) 3.49(3) 3_646
C(23) H(22) 3.43(3) 4_555
C(23) H(25) 3.46(4) 2_546
C(23) H(26) 2.80(3) .
C(23) H(28) 2.65(3) .
C(23) H(29) 2.09(3) .
C(24) H(2) 3.24(2) 3_645
C(24) H(8) 3.33(2) 2_546
C(24) H(16) 3.585 2_446
C(24) H(21) 3.42(2) 4_554
C(24) H(25) 2.64(3) .
C(24) H(29) 3.54(3) 2_546
H(1) O(1) 2.57(2) .
H(1) O(2) 2.50(2) .
H(1) N(1) 2.54(2) .
H(1) C(5) 2.60(2) .
H(1) C(6) 1.91(2) .
H(1) C(7) 2.78(2) .
H(1) C(8) 1.95(2) .
H(1) C(9) 3.11(2) .
H(1) C(10) 2.65(2) .
H(1) C(13) 3.24(2) .
H(1) C(15) 3.49(2) 2_556
H(1) C(17) 3.22(2) .
H(1) C(18) 1.95(2) .
H(1) C(22) 2.66(2) .
H(1) H(2) 2.50(3) .
H(1) H(3) 2.77(3) .
H(1) H(5) 2.52(4) .
H(1) H(6) 3.341 .
H(1) H(8) 2.73(3) .
H(1) H(12) 2.589 2_556
H(1) H(20) 3.54(3) .
H(1) H(21) 2.32(3) .
H(1) H(23) 3.27(3) .
H(1) H(26) 2.64(4) .
H(1) H(28) 3.49(3) .
H(1) H(31) 3.41(4) .
H(2) O(1) 2.56(2) .
H(2) O(2) 2.56(2) .
H(2) N(1) 2.56(2) .
H(2) C(1) 2.68(2) .
H(2) C(6) 1.96(2) .
H(2) C(7) 2.78(2) .
H(2) C(8) 3.12(2) .
H(2) C(9) 1.95(2) .
H(2) C(13) 3.21(2) .
H(2) C(14) 2.89(2) .
H(2) C(16) 2.59(2) .
H(2) C(24) 3.24(2) 3_655
H(2) H(1) 2.50(3) .
H(2) H(7) 2.84(4) .
H(2) H(10) 3.565 .
H(2) H(12) 3.229 2_556
H(2) H(17) 3.271 3_655
H(2) H(18) 2.421 3_655
H(2) H(22) 1.54(4) .
H(2) H(23) 3.17(3) .
H(2) H(27) 2.63(4) .
H(2) H(31) 3.42(4) .
H(3) O(1) 1.97(2) .
H(3) O(4) 3.12(2) 2_446
H(3) C(1) 2.14(3) .
H(3) C(5) 3.23(3) .
H(3) C(6) 2.84(3) .
H(3) C(9) 2.57(3) .
H(3) C(10) 2.00(2) .
H(3) C(13) 3.01(3) .
H(3) C(17) 2.71(3) .
H(3) C(18) 2.79(3) .
H(3) C(19) 3.00(3) 2_446
H(3) C(21) 3.25(3) 2_446
H(3) C(22) 3.28(3) .
H(3) H(1) 2.77(3) .
H(3) H(4) 2.79(4) 2_446
H(3) H(6) 2.928 .
H(3) H(8) 2.63(4) .
H(3) H(26) 2.92(4) .
H(3) H(27) 2.44(4) .
H(3) H(28) 2.33(4) .
H(3) H(29) 2.45(4) .
H(3) H(31) 2.55(4) .
H(4) O(4) 2.50(3) .
H(4) C(14) 1.94(3) .
H(4) C(16) 3.17(3) .
H(4) C(20) 3.21(3) .
H(4) C(21) 2.02(3) .
H(4) C(23) 3.39(3) 4_654
H(4) H(3) 2.79(4) 2_546
H(4) H(7) 2.16(4) .
H(4) H(15) 3.056 4_654
H(4) H(16) 2.851 4_654
H(4) H(17) 3.229 3_655
H(4) H(27) 3.40(4) 2_546
H(5) C(1) 2.69(4) .
H(5) C(8) 3.24(4) .
H(5) C(10) 2.69(4) .
H(5) C(10) 3.54(4) 3_656
H(5) C(17) 2.09(4) .
H(5) C(18) 2.05(4) .
H(5) C(23) 2.77(4) .
H(5) H(1) 2.52(4) .
H(5) H(8) 2.84(4) .
H(5) H(14) 3.279 3_656
H(5) H(15) 2.737 .
H(5) H(16) 2.854 .
H(5) H(20) 1.55(5) .
H(5) H(21) 2.41(4) .
H(5) H(26) 2.65(5) .
H(5) H(28) 3.52(5) .
H(5) H(28) 2.74(5) 3_656
H(5) H(29) 2.79(5) .
H(6) O(4) 3.549 2_446
H(6) N(1) 2.777 .
H(6) C(1) 2.594 .
H(6) C(5) 3.265 .
H(6) C(6) 2.050 .
H(6) C(8) 3.221 .
H(6) C(18) 2.629 .
H(6) C(20) 3.290 2_446
H(6) C(21) 3.300 2_446
H(6) H(1) 3.341 .
H(6) H(3) 2.928 .
H(6) H(8) 2.120 .
H(6) H(10) 1.551 .
H(6) H(13) 3.052 2_456
H(6) H(17) 3.133 2_446
H(6) H(21) 2.946 .
H(6) H(23) 2.724 .
H(6) H(25) 3.404 2_446
H(6) H(27) 3.452 .
H(6) H(31) 1.106 .
H(7) O(1) 2.61(3) .
H(7) C(5) 3.28(3) .
H(7) C(9) 2.70(3) .
H(7) C(12) 3.21(3) .
H(7) C(15) 3.37(3) 2_556
H(7) C(16) 2.03(3) .
H(7) C(19) 1.94(3) .
H(7) C(21) 3.17(3) .
H(7) H(2) 2.84(4) .
H(7) H(4) 2.16(4) .
H(7) H(11) 2.626 2_556
H(7) H(12) 3.401 2_556
H(7) H(17) 3.389 3_655
H(7) H(18) 3.399 3_655
H(7) H(24) 3.19(5) 2_546
H(7) H(27) 3.53(4) .
H(7) H(27) 3.16(4) 2_546
H(8) O(4) 3.37(2) 2_446
H(8) N(1) 3.50(2) .
H(8) C(1) 2.06(2) .
H(8) C(6) 2.84(2) .
H(8) C(8) 2.70(2) .
H(8) C(10) 3.22(2) .
H(8) C(13) 2.83(2) .
H(8) C(17) 2.70(2) .
H(8) C(20) 3.55(2) 4_555
H(8) C(22) 2.03(2) .
H(8) C(24) 3.33(2) 2_446
H(8) H(1) 2.73(3) .
H(8) H(3) 2.63(4) .
H(8) H(5) 2.84(4) .
H(8) H(6) 2.120 .
H(8) H(10) 3.535 .
H(8) H(17) 2.581 2_446
H(8) H(20) 2.41(4) .
H(8) H(21) 1.78(4) .
H(8) H(29) 2.40(4) .
H(8) H(31) 2.83(4) .
H(10) O(2) 2.744 2_456
H(10) N(1) 2.361 .
H(10) C(1) 3.356 .
H(10) C(5) 2.889 .
H(10) C(6) 2.078 .
H(10) C(7) 3.231 2_456
H(10) C(15) 2.902 2_456
H(10) H(2) 3.565 .
H(10) H(6) 1.551 .
H(10) H(8) 3.535 .
H(10) H(11) 3.000 2_456
H(10) H(13) 2.254 2_456
H(10) H(14) 3.580 4_554
H(10) H(15) 3.458 4_554
H(10) H(22) 2.758 .
H(10) H(23) 2.034 .
H(10) H(27) 3.484 .
H(10) H(31) 1.547 .
H(11) O(2) 2.818 .
H(11) O(2) 3.543 2_456
H(11) N(1) 2.821 .
H(11) C(7) 2.038 .
H(11) C(14) 3.451 2_456
H(11) C(23) 3.362 3_656
H(11) H(7) 2.626 2_456
H(11) H(10) 3.000 2_556
H(11) H(12) 1.551 .
H(11) H(13) 1.551 .
H(11) H(14) 3.012 3_656
H(11) H(15) 3.151 3_656
H(11) H(16) 3.377 3_656
H(11) H(18) 3.397 4_555
H(11) H(19) 3.454 4_555
H(11) H(23) 2.797 .
H(12) O(2) 3.104 .
H(12) O(2) 2.510 2_456
H(12) N(1) 2.504 .
H(12) C(1) 3.398 2_456
H(12) C(7) 2.068 .
H(12) H(1) 2.589 2_456
H(12) H(2) 3.229 2_456
H(12) H(7) 3.401 2_456
H(12) H(11) 1.551 .
H(12) H(13) 1.551 .
H(12) H(23) 2.221 .
H(12) H(26) 3.118 2_456
H(13) O(2) 2.509 .
H(13) N(1) 3.153 .
H(13) C(7) 2.061 .
H(13) C(13) 3.021 2_556
H(13) H(6) 3.052 2_556
H(13) H(10) 2.254 2_556
H(13) H(11) 1.551 .
H(13) H(12) 1.551 .
H(13) H(23) 3.244 .
H(13) H(23) 3.452 2_556
H(13) H(26) 3.111 2_456
H(13) H(31) 3.401 2_556
H(14) O(2) 3.209 3_646
H(14) C(7) 3.304 3_646
H(14) C(10) 2.924 .
H(14) C(15) 3.593 3_646
H(14) C(17) 2.062 .
H(14) C(22) 3.305 .
H(14) H(5) 3.279 3_646
H(14) H(10) 3.580 4_555
H(14) H(11) 3.012 3_646
H(14) H(15) 1.551 .
H(14) H(16) 1.551 .
H(14) H(19) 3.508 2_546
H(14) H(20) 3.496 .
H(14) H(21) 2.848 3_646
H(14) H(22) 3.356 4_555
H(14) H(26) 3.355 .
H(14) H(28) 2.780 .
H(14) H(29) 2.300 .
H(15) C(10) 3.284 .
H(15) C(17) 2.037 .
H(15) C(22) 2.542 .
H(15) H(4) 3.056 4_655
H(15) H(5) 2.737 .
H(15) H(10) 3.458 4_555
H(15) H(11) 3.151 3_646
H(15) H(14) 1.551 .
H(15) H(16) 1.551 .
H(15) H(20) 2.419 .
H(15) H(22) 2.996 4_555
H(15) H(26) 3.513 .
H(15) H(28) 3.545 .
H(15) H(29) 2.531 .
H(16) C(10) 2.519 .
H(16) C(17) 2.027 .
H(16) C(22) 2.933 .
H(16) C(24) 3.585 2_546
H(16) H(4) 2.851 4_655
H(16) H(5) 2.854 .
H(16) H(11) 3.377 3_646
H(16) H(14) 1.551 .
H(16) H(15) 1.551 .
H(16) H(17) 3.587 2_546
H(16) H(19) 2.795 2_546
H(16) H(20) 3.292 .
H(16) H(21) 3.280 3_646
H(16) H(25) 2.673 2_546
H(16) H(26) 2.417 .
H(16) H(28) 2.569 .
H(16) H(29) 2.791 .
H(17) O(4) 1.954 .
H(17) C(14) 3.157 3_645
H(17) C(18) 3.557 2_546
H(17) C(19) 3.148 3_645
H(17) C(20) 3.111 .
H(17) C(21) 2.802 .
H(17) H(2) 3.271 3_645
H(17) H(4) 3.229 3_645
H(17) H(6) 3.133 2_546
H(17) H(7) 3.389 3_645
H(17) H(8) 2.581 2_546
H(17) H(16) 3.587 2_446
H(17) H(18) 1.551 .
H(17) H(19) 1.551 .
H(17) H(22) 3.553 3_645
H(17) H(25) 2.818 .
H(17) H(29) 3.303 2_546
H(18) O(2) 2.842 3_645
H(18) O(4) 1.947 .
H(18) C(5) 3.154 3_645
H(18) C(7) 3.384 3_645
H(18) C(14) 3.476 3_645
H(18) C(21) 3.130 .
H(18) H(2) 2.421 3_645
H(18) H(7) 3.399 3_645
H(18) H(11) 3.397 4_554
H(18) H(17) 1.551 .
H(18) H(19) 1.551 .
H(18) H(22) 3.097 3_645
H(18) H(23) 3.272 4_554
H(18) H(25) 3.486 .
H(18) H(29) 3.577 2_546
H(19) O(4) 1.903 .
H(19) C(20) 2.415 .
H(19) C(21) 2.402 .
H(19) C(23) 3.561 2_446
H(19) H(11) 3.454 4_554
H(19) H(14) 3.508 2_446
H(19) H(16) 2.795 2_446
H(19) H(17) 1.551 .
H(19) H(18) 1.551 .
H(19) H(21) 2.616 4_554
H(19) H(25) 2.003 .
H(20) C(1) 3.37(3) .
H(20) C(10) 3.38(3) .
H(20) C(10) 3.48(3) 3_656
H(20) C(12) 2.98(3) 4_555
H(20) C(17) 2.15(3) .
H(20) C(18) 2.10(3) .
H(20) C(20) 3.20(3) 4_555
H(20) C(23) 2.76(3) .
H(20) H(1) 3.54(3) .
H(20) H(5) 1.55(5) .
H(20) H(8) 2.41(4) .
H(20) H(14) 3.496 .
H(20) H(15) 2.419 .
H(20) H(16) 3.292 .
H(20) H(21) 2.47(3) .
H(20) H(22) 3.11(4) 4_555
H(20) H(24) 2.86(5) 4_555
H(20) H(25) 3.18(5) 4_555
H(20) H(28) 2.56(4) 3_656
H(20) H(29) 2.42(4) .
H(21) O(2) 3.53(2) .
H(21) N(1) 2.70(2) .
H(21) C(1) 2.14(2) .
H(21) C(6) 2.80(2) .
H(21) C(7) 3.15(2) .
H(21) C(8) 3.47(3) .
H(21) C(13) 3.37(2) .
H(21) C(17) 3.52(2) .
H(21) C(20) 3.18(2) 4_555
H(21) C(21) 3.58(2) 4_555
H(21) C(22) 2.21(2) .
H(21) C(23) 3.49(3) 3_656
H(21) C(24) 3.42(2) 4_555
H(21) H(1) 2.32(3) .
H(21) H(5) 2.41(4) .
H(21) H(6) 2.946 .
H(21) H(8) 1.78(4) .
H(21) H(14) 2.848 3_656
H(21) H(16) 3.280 3_656
H(21) H(19) 2.616 4_555
H(21) H(20) 2.47(3) .
H(21) H(23) 3.03(3) .
H(21) H(25) 2.90(5) 4_555
H(21) H(28) 3.40(4) 3_656
H(22) O(1) 3.40(3) .
H(22) N(1) 2.72(3) .
H(22) C(1) 3.48(3) .
H(22) C(6) 2.18(3) .
H(22) C(7) 3.35(3) .
H(22) C(9) 2.23(3) .
H(22) C(12) 3.27(3) .
H(22) C(13) 2.70(3) .
H(22) C(14) 3.56(3) .
H(22) C(16) 2.77(3) .
H(22) C(17) 3.50(3) 4_554
H(22) C(23) 3.43(3) 4_554
H(22) H(2) 1.54(4) .
H(22) H(10) 2.758 .
H(22) H(14) 3.356 4_554
H(22) H(15) 2.996 4_554
H(22) H(17) 3.553 3_655
H(22) H(18) 3.097 3_655
H(22) H(20) 3.11(4) 4_554
H(22) H(23) 2.97(4) .
H(22) H(24) 3.37(5) .
H(22) H(27) 2.41(4) .
H(22) H(29) 3.06(4) 4_554
H(22) H(31) 2.92(4) .
H(23) O(2) 2.92(2) .
H(23) O(2) 2.14(2) 2_456
H(23) C(1) 3.12(2) .
H(23) C(5) 2.95(2) .
H(23) C(6) 1.98(2) .
H(23) C(7) 1.81(2) .
H(23) C(7) 3.25(2) 2_456
H(23) C(13) 2.35(2) .
H(23) C(15) 2.42(2) .
H(23) C(18) 3.52(2) .
H(23) H(1) 3.27(3) .
H(23) H(2) 3.17(3) .
H(23) H(6) 2.724 .
H(23) H(10) 2.034 .
H(23) H(11) 2.797 .
H(23) H(12) 2.221 .
H(23) H(13) 3.244 .
H(23) H(13) 3.452 2_456
H(23) H(18) 3.272 4_555
H(23) H(21) 3.03(3) .
H(23) H(22) 2.97(4) .
H(23) H(31) 3.07(4) .
H(24) O(1) 3.02(3) 2_446
H(24) C(5) 3.60(4) .
H(24) C(9) 2.73(4) .
H(24) C(10) 3.26(4) 2_446
H(24) C(14) 3.34(3) .
H(24) C(16) 2.12(4) .
H(24) C(20) 2.10(3) .
H(24) C(21) 3.32(3) .
H(24) H(7) 3.19(5) 2_446
H(24) H(20) 2.86(5) 4_554
H(24) H(22) 3.37(5) .
H(24) H(25) 2.31(5) .
H(24) H(26) 2.76(5) 2_446
H(24) H(27) 2.39(5) .
H(24) H(28) 2.75(4) 2_446
H(25) O(4) 2.80(4) .
H(25) C(10) 3.17(4) 2_446
H(25) C(12) 2.05(4) .
H(25) C(16) 3.31(4) .
H(25) C(19) 3.38(4) .
H(25) C(21) 2.17(4) .
H(25) C(23) 3.46(4) 2_446
H(25) C(24) 2.64(3) .
H(25) H(6) 3.404 2_546
H(25) H(16) 2.673 2_446
H(25) H(17) 2.818 .
H(25) H(18) 3.486 .
H(25) H(19) 2.003 .
H(25) H(20) 3.18(5) 4_554
H(25) H(21) 2.90(5) 4_554
H(25) H(24) 2.31(5) .
H(25) H(26) 2.53(5) 2_446
H(25) H(28) 2.70(5) 2_446
H(25) H(31) 3.56(5) 2_546
H(26) O(1) 2.56(3) .
H(26) C(1) 2.85(3) .
H(26) C(8) 2.17(3) .
H(26) C(12) 3.43(3) 2_546
H(26) C(15) 3.52(3) 2_556
H(26) C(17) 2.22(3) .
H(26) C(18) 3.41(3) .
H(26) C(20) 3.34(3) 2_546
H(26) C(22) 2.85(3) .
H(26) C(23) 2.80(3) .
H(26) H(1) 2.64(4) .
H(26) H(3) 2.92(4) .
H(26) H(5) 2.65(5) .
H(26) H(12) 3.118 2_556
H(26) H(13) 3.111 2_556
H(26) H(14) 3.355 .
H(26) H(15) 3.513 .
H(26) H(16) 2.417 .
H(26) H(24) 2.76(5) 2_546
H(26) H(25) 2.53(5) 2_546
H(26) H(28) 1.50(4) .
H(26) H(29) 2.95(4) .
H(27) O(1) 1.99(2) .
H(27) C(1) 3.21(2) .
H(27) C(5) 1.98(2) .
H(27) C(6) 2.72(2) .
H(27) C(8) 2.59(2) .
H(27) C(12) 2.55(2) .
H(27) C(13) 2.85(2) .
H(27) C(14) 3.23(2) .
H(27) C(14) 3.29(2) 2_446
H(27) C(16) 1.99(2) .
H(27) C(19) 3.34(2) 2_446
H(27) H(2) 2.63(4) .
H(27) H(3) 2.44(4) .
H(27) H(4) 3.40(4) 2_446
H(27) H(6) 3.452 .
H(27) H(7) 3.53(4) .
H(27) H(7) 3.16(4) 2_446
H(27) H(10) 3.484 .
H(27) H(22) 2.41(4) .
H(27) H(24) 2.39(5) .
H(27) H(31) 2.45(4) .
H(28) O(1) 2.56(2) .
H(28) C(1) 3.34(3) .
H(28) C(8) 2.08(3) .
H(28) C(12) 3.40(3) 2_546
H(28) C(17) 2.05(3) .
H(28) C(20) 3.40(3) 2_546
H(28) C(22) 3.29(3) .
H(28) C(22) 3.15(3) 3_646
H(28) C(23) 2.65(3) .
H(28) H(1) 3.49(3) .
H(28) H(3) 2.33(4) .
H(28) H(5) 3.52(5) .
H(28) H(5) 2.74(5) 3_646
H(28) H(14) 2.780 .
H(28) H(15) 3.545 .
H(28) H(16) 2.569 .
H(28) H(20) 2.56(4) 3_646
H(28) H(21) 3.40(4) 3_646
H(28) H(24) 2.75(4) 2_546
H(28) H(25) 2.70(5) 2_546
H(28) H(26) 1.50(4) .
H(28) H(29) 2.38(4) .
H(29) O(4) 3.18(3) 2_446
H(29) C(1) 3.14(3) .
H(29) C(8) 2.61(3) .
H(29) C(10) 2.00(3) .
H(29) C(18) 2.59(3) .
H(29) C(22) 1.96(3) .
H(29) C(23) 2.09(3) .
H(29) C(24) 3.54(3) 2_446
H(29) H(3) 2.45(4) .
H(29) H(5) 2.79(5) .
H(29) H(8) 2.40(4) .
H(29) H(14) 2.300 .
H(29) H(15) 2.531 .
H(29) H(16) 2.791 .
H(29) H(17) 3.303 2_446
H(29) H(18) 3.577 2_446
H(29) H(20) 2.42(4) .
H(29) H(22) 3.06(4) 4_555
H(29) H(26) 2.95(4) .
H(29) H(28) 2.38(4) .
H(31) O(1) 3.47(3) .
H(31) O(4) 3.60(3) 2_446
H(31) N(1) 3.02(3) .
H(31) C(1) 2.68(3) .
H(31) C(5) 2.63(3) .
H(31) C(6) 1.91(3) .
H(31) C(8) 2.92(3) .
H(31) C(9) 2.92(3) .
H(31) C(12) 3.42(3) 2_446
H(31) C(14) 3.56(3) 2_446
H(31) C(18) 3.23(3) .
H(31) C(19) 3.25(3) 2_446
H(31) C(20) 3.13(3) 2_446
H(31) C(21) 3.04(3) 2_446
H(31) H(1) 3.41(4) .
H(31) H(2) 3.42(4) .
H(31) H(3) 2.55(4) .
H(31) H(6) 1.106 .
H(31) H(8) 2.83(4) .
H(31) H(10) 1.547 .
H(31) H(13) 3.401 2_456
H(31) H(22) 2.92(4) .
H(31) H(23) 3.07(4) .
H(31) H(25) 3.56(5) 2_446
H(31) H(27) 2.45(4) .

loop_
_geom_torsion_atom_site_label_1
_geom_torsion_atom_site_label_2
_geom_torsion_atom_site_label_3
_geom_torsion_atom_site_label_4
_geom_torsion
C(8) O(1) C(9) C(5) 60.5(3)
C(8) O(1) C(9) C(16) -178.6(2)
C(9) O(1) C(8) C(1) -62.3(3)
C(9) O(1) C(8) C(10) 176.1(2)
C(24) O(4) C(21) C(19) 178.0(4)
C(24) O(4) C(21) C(20) -1.1(6)
C(6) N(1) C(7) O(2) -3.6(6)
C(6) N(1) C(7) C(15) 173.7(3)
C(7) N(1) C(6) C(1) 60.5(4)
C(7) N(1) C(6) C(5) -60.9(4)
C(7) N(1) C(6) C(13) -176.7(3)
C(6) C(1) C(8) O(1) 55.5(3)
C(6) C(1) C(8) C(10) 174.7(2)
C(8) C(1) C(6) N(1) -170.1(2)
C(8) C(1) C(6) C(5) -49.0(3)
C(8) C(1) C(6) C(13) 73.8(3)
C(6) C(1) C(18) C(22) -178.3(3)
C(18) C(1) C(6) N(1) 63.0(3)
C(18) C(1) C(6) C(5) -175.8(3)
C(18) C(1) C(6) C(13) -53.1(4)
C(8) C(1) C(18) C(22) 54.9(4)
C(18) C(1) C(8) O(1) -174.5(2)
C(18) C(1) C(8) C(10) -55.3(3)
C(6) C(5) C(9) O(1) -55.7(3)
C(6) C(5) C(9) C(16) -176.3(2)
C(9) C(5) C(6) N(1) 171.8(2)
C(9) C(5) C(6) C(1) 49.7(3)
C(9) C(5) C(6) C(13) -76.1(3)
O(1) C(8) C(10) C(17) 179.3(3)
C(1) C(8) C(10) C(17) 56.8(4)
O(1) C(9) C(16) C(12) 140.9(3)
O(1) C(9) C(16) C(14) -43.5(4)
C(5) C(9) C(16) C(12) -98.0(3)
C(5) C(9) C(16) C(14) 77.7(4)
C(8) C(10) C(17) C(22) -55.8(4)
C(8) C(10) C(17) C(23) 178.2(3)
C(16) C(12) C(20) C(21) 1.6(6)
C(20) C(12) C(16) C(9) 173.6(3)
C(20) C(12) C(16) C(14) -2.1(5)
C(16) C(14) C(19) C(21) 1.1(6)
C(19) C(14) C(16) C(9) -175.1(3)
C(19) C(14) C(16) C(12) 0.6(5)
C(10) C(17) C(22) C(18) 55.5(4)
C(23) C(17) C(22) C(18) -179.5(3)
C(1) C(18) C(22) C(17) -56.4(4)
C(14) C(19) C(21) O(4) 179.3(4)
C(14) C(19) C(21) C(20) -1.6(6)
C(12) C(20) C(21) O(4) 179.3(4)
C(12) C(20) C(21) C(19) 0.2(5)
